data_1570023
loop_
_publ_author_name
'Barsukova, Marina'
'Sapianik, Aleksandr'
'Guillerm, Vincent'
'Shkurenko, Aleksander'
'Shaikh, Aslam C.'
'Parvatkar, Prakash'
'Bhatt, Prashant M.'
'Bonneau, Mickaele'
'Alhaji, Abdulhadi'
'Shekhah, Osama'
'Balestra, Salvador R. G.'
'Semino, Rocio'
'Maurin, Guillaume'
'Eddaoudi, Mohamed'

_publ_section_title
;
 Face-directed assembly of tailored isoreticular MOFs using centring
 structure-directing agents
;
_journal_name_full 'Nature Synthesis'
_journal_page_first 1
_journal_paper_doi 10.1038/s44160-023-00401-8
_journal_year 2023
_chemical_formula_moiety 'In3 O (H2 O) (C9 H3 O6)2 (C18 H12 N6)0.33 Cl, 0.5(H2 O)'
_chemical_formula_sum 'C24 H13 Cl In3 N2 O14.5'
_chemical_formula_weight 941.27
_space_group_crystal_system cubic
_space_group_IT_number 229
_space_group_name_Hall '-I 4 2 3'
_space_group_name_H-M_alt 'I m -3 m'
_atom_sites_solution_hydrogens geom
_atom_sites_solution_primary direct
_atom_sites_solution_secondary difmap
_audit_creation_method SHELXL-2018/3
_cell_angle_alpha 90
_cell_angle_beta 90
_cell_angle_gamma 90
_cell_formula_units_Z 24
_cell_length_a 33.7480(5)
_cell_length_b 33.7480(5)
_cell_length_c 33.7480(5)
_cell_measurement_reflns_used 9959
_cell_measurement_temperature 100.0(1)
_cell_measurement_theta_max 67.68
_cell_measurement_theta_min 4.14
_cell_volume 38436.5(10)
_computing_cell_refinement 'SAINT V8.38A (Bruker, 2018)'
_computing_data_collection 'APEX3 v2018.7-2 (Bruker AXS Inc., 2018)'
_computing_data_reduction 'SAINT V8.38A (Bruker, 2018)'
_computing_molecular_graphics 'DIAMOND (Crystal Impact GbR, 2009'
_computing_publication_material 'PublCIF. Westrip, S. P. (2010). J. Appl. Cryst. 43, 920-925.'
_computing_structure_refinement 'SHELXL-2018/3 (Sheldrick, 2018)'
_computing_structure_solution 'SHELXS  (Sheldrick, 2008)'
_diffrn_ambient_temperature 100.0(1)
_diffrn_detector_area_resol_mean 8.3
_diffrn_measured_fraction_theta_full 0.993
_diffrn_measured_fraction_theta_max 0.992
_diffrn_measurement_device_type 'Bruker X8 PROSPECTOR APEX2 CCD'
_diffrn_measurement_method '\f and \w scans'
_diffrn_radiation_monochromator mirrors
_diffrn_radiation_type CuK\a
_diffrn_radiation_wavelength 1.54178
_diffrn_reflns_av_R_equivalents 0.0242
_diffrn_reflns_av_unetI/netI 0.0103
_diffrn_reflns_Laue_measured_fraction_full 0.993
_diffrn_reflns_Laue_measured_fraction_max 0.992
_diffrn_reflns_limit_h_max 30
_diffrn_reflns_limit_h_min -24
_diffrn_reflns_limit_k_max 39
_diffrn_reflns_limit_k_min -38
_diffrn_reflns_limit_l_max 39
_diffrn_reflns_limit_l_min -37
_diffrn_reflns_number 51754
_diffrn_reflns_point_group_measured_fraction_full 0.993
_diffrn_reflns_point_group_measured_fraction_max 0.992
_diffrn_reflns_theta_full 67.679
_diffrn_reflns_theta_max 67.761
_diffrn_reflns_theta_min 3.208
_diffrn_source 'Incoatec I\ms'
_exptl_absorpt_coefficient_mu 9.251
_exptl_absorpt_correction_T_max 0.1022
_exptl_absorpt_correction_T_min 0.0198
_exptl_absorpt_correction_type multi-scan
_exptl_absorpt_process_details
;
SADABS-2016/2 (Bruker,2016/2) was used for absorption correction.
wR2(int) was 0.0770 before and 0.0372 after correction.
The Ratio of minimum to maximum transmission is 0.1937.
The \l/2 correction factor is Not present.
;
_exptl_crystal_colour colorless
_exptl_crystal_density_diffrn 0.976
_exptl_crystal_description octahedron
_exptl_crystal_F_000 10824
_exptl_crystal_size_max 0.060
_exptl_crystal_size_mid 0.060
_exptl_crystal_size_min 0.060
_refine_diff_density_max 1.329
_refine_diff_density_min -0.712
_refine_diff_density_rms 0.125
_refine_ls_extinction_coef .
_refine_ls_extinction_method none
_refine_ls_goodness_of_fit_ref 1.156
_refine_ls_hydrogen_treatment constr
_refine_ls_matrix_type full
_refine_ls_number_parameters 150
_refine_ls_number_reflns 3288
_refine_ls_number_restraints 55
_refine_ls_restrained_S_all 1.156
_refine_ls_R_factor_all 0.0427
_refine_ls_R_factor_gt 0.0427
_refine_ls_shift/su_max 0.000
_refine_ls_shift/su_mean 0.000
_refine_ls_structure_factor_coef Fsqd
_refine_ls_weighting_details 'w=1/[\s^2^(Fo^2^)+(0.0746P)^2^+94.8566P] where P=(Fo^2^+2Fc^2^)/3'
_refine_ls_weighting_scheme calc
_refine_ls_wR_factor_gt 0.1181
_refine_ls_wR_factor_ref 0.1181
_reflns_Friedel_coverage 0.000
_reflns_Friedel_fraction_full .
_reflns_Friedel_fraction_max .
_reflns_number_gt 3286
_reflns_number_total 3288
_reflns_threshold_expression 'I > 2\s(I)'
_cod_data_source_file 44160_2023_401_MOESM3_ESM.cif
_cod_data_source_block In-sod-ZMOF-102
_cod_original_cell_volume 38437(2)
_cod_original_formula_sum 'C24 H13 Cl In3 N2 O14.50'
_cod_database_code 1570023
_shelx_shelxl_version_number 2018/3
_shelx_space_group_comment
;
The symmetry employed for this shelxl refinement is uniquely defined
by the following loop, which should always be used as a source of
symmetry information in preference to the above space-group names.
They are only intended as comments.
;
_shelx_estimated_absorpt_t_min 0.607
_shelx_estimated_absorpt_t_max 0.607
_platon_squeeze_void_probe_radius 1.20

loop_
_space_group_symop_operation_xyz
'x, y, z'
'-y, x, z'
'-x, -y, z'
'y, -x, z'
'x, -z, y'
'x, -y, -z'
'x, z, -y'
'z, y, -x'
'-x, y, -z'
'-z, y, x'
'z, x, y'
'y, z, x'
'-y, -z, x'
'z, -x, -y'
'-y, z, -x'
'-z, -x, y'
'-z, x, -y'
'y, -z, -x'
'y, x, -z'
'-y, -x, -z'
'-x, z, y'
'-x, -z, -y'
'z, -y, x'
'-z, -y, -x'
'x+1/2, y+1/2, z+1/2'
'-y+1/2, x+1/2, z+1/2'
'-x+1/2, -y+1/2, z+1/2'
'y+1/2, -x+1/2, z+1/2'
'x+1/2, -z+1/2, y+1/2'
'x+1/2, -y+1/2, -z+1/2'
'x+1/2, z+1/2, -y+1/2'
'z+1/2, y+1/2, -x+1/2'
'-x+1/2, y+1/2, -z+1/2'
'-z+1/2, y+1/2, x+1/2'
'z+1/2, x+1/2, y+1/2'
'y+1/2, z+1/2, x+1/2'
'-y+1/2, -z+1/2, x+1/2'
'z+1/2, -x+1/2, -y+1/2'
'-y+1/2, z+1/2, -x+1/2'
'-z+1/2, -x+1/2, y+1/2'
'-z+1/2, x+1/2, -y+1/2'
'y+1/2, -z+1/2, -x+1/2'
'y+1/2, x+1/2, -z+1/2'
'-y+1/2, -x+1/2, -z+1/2'
'-x+1/2, z+1/2, y+1/2'
'-x+1/2, -z+1/2, -y+1/2'
'z+1/2, -y+1/2, x+1/2'
'-z+1/2, -y+1/2, -x+1/2'
'-x, -y, -z'
'y, -x, -z'
'x, y, -z'
'-y, x, -z'
'-x, z, -y'
'-x, y, z'
'-x, -z, y'
'-z, -y, x'
'x, -y, z'
'z, -y, -x'
'-z, -x, -y'
'-y, -z, -x'
'y, z, -x'
'-z, x, y'
'y, -z, x'
'z, x, -y'
'z, -x, y'
'-y, z, x'
'-y, -x, z'
'y, x, z'
'x, -z, -y'
'x, z, y'
'-z, y, -x'
'z, y, x'
'-x+1/2, -y+1/2, -z+1/2'
'y+1/2, -x+1/2, -z+1/2'
'x+1/2, y+1/2, -z+1/2'
'-y+1/2, x+1/2, -z+1/2'
'-x+1/2, z+1/2, -y+1/2'
'-x+1/2, y+1/2, z+1/2'
'-x+1/2, -z+1/2, y+1/2'
'-z+1/2, -y+1/2, x+1/2'
'x+1/2, -y+1/2, z+1/2'
'z+1/2, -y+1/2, -x+1/2'
'-z+1/2, -x+1/2, -y+1/2'
'-y+1/2, -z+1/2, -x+1/2'
'y+1/2, z+1/2, -x+1/2'
'-z+1/2, x+1/2, y+1/2'
'y+1/2, -z+1/2, x+1/2'
'z+1/2, x+1/2, -y+1/2'
'z+1/2, -x+1/2, y+1/2'
'-y+1/2, z+1/2, x+1/2'
'-y+1/2, -x+1/2, z+1/2'
'y+1/2, x+1/2, z+1/2'
'x+1/2, -z+1/2, -y+1/2'
'x+1/2, z+1/2, y+1/2'
'-z+1/2, y+1/2, -x+1/2'
'z+1/2, y+1/2, x+1/2'

loop_
_atom_site_label
_atom_site_type_symbol
_atom_site_fract_x
_atom_site_fract_y
_atom_site_fract_z
_atom_site_U_iso_or_equiv
_atom_site_adp_type
_atom_site_occupancy
_atom_site_site_symmetry_order
_atom_site_calc_flag
_atom_site_refinement_flags_posn
_atom_site_refinement_flags_adp
_atom_site_refinement_flags_occupancy
_atom_site_disorder_assembly
_atom_site_disorder_group
In1 In 0.33471(2) 0.33471(2) 0.05348(2) 0.03094(15) Uani 1 2 d S T P . .
In2 In 0.39805(2) 0.39805(2) 0.000000 0.03079(16) Uani 1 4 d S T P . .
O1U3 O 0.35510(9) 0.35510(9) 0.000000 0.0334(9) Uani 1 4 d S T P A .
O1W O 0.44373(12) 0.44373(12) 0.000000 0.0538(13) Uani 1 4 d S T P A .
Cl1 Cl 0.30900(8) 0.30900(8) 0.11579(11) 0.0437(7) Uani 0.5 2 d S T P A 2
O1A O 0.4298(3) 0.3723(2) 0.0484(2) 0.0448(16) Uani 0.65 1 d . . P A 3
O1A' O 0.4351(5) 0.3618(4) 0.0372(4) 0.045(3) Uani 0.35 1 d . . P A 4
O2A O 0.39431(7) 0.32611(7) 0.07877(7) 0.0396(5) Uani 1 1 d . . . . .
O3A O 0.46671(7) 0.22638(6) 0.15959(7) 0.0368(5) Uani 1 1 d . . . . .
C1A C 0.500000 0.33961(14) 0.07179(14) 0.0385(10) Uani 1 2 d S T P . .
H1A H 0.500000 0.361242 0.053777 0.046 Uiso 1 2 calc R U P . .
C2A C 0.46418(10) 0.32395(10) 0.08482(10) 0.0372(7) Uani 1 1 d . . . . .
C3A C 0.46407(9) 0.29191(10) 0.11089(9) 0.0353(7) Uani 1 1 d . . . . .
H3A H 0.439703 0.280883 0.119657 0.042 Uiso 1 1 calc R U . . .
C4A C 0.500000 0.27609(13) 0.12404(13) 0.0340(9) Uani 1 2 d S T P . .
C5A C 0.42682(10) 0.34100(10) 0.06842(10) 0.0403(7) Uani 1 1 d . . . . .
C6A C 0.500000 0.23997(13) 0.14993(13) 0.0354(10) Uani 1 2 d S T P . .
C1C C 0.26056(12) 0.26056(12) 0.2130(2) 0.041(3) Uani 0.5 2 d DS TU P . 1
N1C N 0.27712(17) 0.22858(11) 0.22858(11) 0.042(2) Uani 0.5 2 d DS TU P . 1
C2C C 0.27826(15) 0.27826(15) 0.1769(2) 0.046(2) Uani 0.5 2 d DS TU P . 1
C3C C 0.31184(15) 0.26169(17) 0.15974(17) 0.0471(16) Uani 0.5 1 d D U P . 1
H3C H 0.323903 0.238863 0.170965 0.057 Uiso 0.5 1 calc R U P . 1
C4C C 0.32727(17) 0.27897(18) 0.12619(18) 0.0452(15) Uani 0.5 1 d D U P . 1
H4C H 0.350029 0.267404 0.114330 0.054 Uiso 0.5 1 calc R U P . 1
N2C N 0.3115(3) 0.3115(3) 0.1095(5) 0.0437(7) Uani 0.5 2 d DS TU P . 1
O2W O 0.4577(6) 0.500000 0.0456(6) 0.067(5) Uani 0.25 2 d S T P . .

loop_
_atom_site_aniso_label
_atom_site_aniso_U_11
_atom_site_aniso_U_22
_atom_site_aniso_U_33
_atom_site_aniso_U_23
_atom_site_aniso_U_13
_atom_site_aniso_U_12
In1 0.03098(16) 0.03098(16) 0.03087(19) -0.00011(8) -0.00011(8) 0.00288(10)
In2 0.03097(18) 0.03097(18) 0.0304(2) 0.000 0.000 0.00308(15)
O1U3 0.0321(13) 0.0321(13) 0.036(2) 0.000 0.000 0.0002(17)
O1W 0.059(2) 0.059(2) 0.044(3) 0.000 0.000 -0.002(3)
Cl1 0.0464(7) 0.0464(7) 0.0382(16) 0.0071(8) 0.0071(8) 0.0036(9)
O1A 0.041(4) 0.038(3) 0.056(4) 0.012(2) -0.016(3) -0.002(3)
O1A' 0.038(5) 0.050(7) 0.046(6) 0.014(5) 0.002(5) 0.015(5)
O2A 0.0355(12) 0.0438(13) 0.0396(12) 0.0059(10) -0.0041(9) 0.0032(10)
O3A 0.0330(12) 0.0324(11) 0.0450(12) 0.0041(9) 0.0028(9) -0.0015(9)
C1A 0.041(3) 0.038(2) 0.037(2) 0.0090(19) 0.000 0.000
C2A 0.0379(18) 0.0381(17) 0.0354(17) 0.0034(13) -0.0027(13) 0.0006(14)
C3A 0.0328(17) 0.0378(16) 0.0352(16) 0.0008(13) 0.0019(13) 0.0002(13)
C4A 0.035(2) 0.033(2) 0.033(2) -0.0017(18) 0.000 0.000
C5A 0.0411(19) 0.0387(15) 0.0411(17) 0.0044(13) -0.0070(14) 0.0029(14)
C6A 0.037(2) 0.033(2) 0.035(2) -0.0018(18) 0.000 0.000
C1C 0.046(3) 0.046(3) 0.033(4) 0.001(3) 0.001(3) 0.008(4)
N1C 0.036(4) 0.044(3) 0.044(3) 0.010(4) 0.006(3) 0.006(3)
C2C 0.046(3) 0.046(3) 0.045(4) 0.007(3) 0.007(3) 0.013(4)
C3C 0.046(3) 0.047(4) 0.048(4) 0.010(3) 0.007(3) 0.014(3)
C4C 0.041(3) 0.052(4) 0.042(3) 0.008(3) 0.005(3) 0.007(3)
N2C 0.0464(7) 0.0464(7) 0.0382(16) 0.0071(8) 0.0071(8) 0.0036(9)
O2W 0.075(11) 0.050(9) 0.078(12) 0.000 -0.032(9) 0.000

loop_
_atom_type_symbol
_atom_type_description
_atom_type_scat_dispersion_real
_atom_type_scat_dispersion_imag
_atom_type_scat_source
C C 0.0181 0.0091 'International Tables Vol C Tables 4.2.6.8 and 6.1.1.4'
H H 0.0000 0.0000 'International Tables Vol C Tables 4.2.6.8 and 6.1.1.4'
Cl Cl 0.3639 0.7018 'International Tables Vol C Tables 4.2.6.8 and 6.1.1.4'
In In 0.0822 5.0449 'International Tables Vol C Tables 4.2.6.8 and 6.1.1.4'
N N 0.0311 0.0180 'International Tables Vol C Tables 4.2.6.8 and 6.1.1.4'
O O 0.0492 0.0322 'International Tables Vol C Tables 4.2.6.8 and 6.1.1.4'

loop_
_geom_angle_atom_site_label_1
_geom_angle_atom_site_label_2
_geom_angle_atom_site_label_3
_geom_angle
_geom_angle_site_symmetry_1
_geom_angle_site_symmetry_3
O1U3 In1 O3A 90.72(9) . 48
O1U3 In1 O3A 90.72(9) . 84
O3A In1 O3A 93.97(12) 48 84
O1U3 In1 N2C 178.0(3) . .
O3A In1 N2C 87.90(18) 48 .
O3A In1 N2C 87.90(18) 84 .
O1U3 In1 O2A 94.53(9) . .
O3A In1 O2A 85.18(9) 48 .
O3A In1 O2A 174.69(9) 84 .
N2C In1 O2A 86.84(18) . .
O1U3 In1 O2A 94.53(9) . 68
O3A In1 O2A 174.69(9) 48 68
O3A In1 O2A 85.18(9) 84 68
N2C In1 O2A 86.84(18) . 68
O2A In1 O2A 95.19(13) . 68
O1U3 In1 Cl1 178.06(14) . .
O3A In1 Cl1 87.96(8) 48 .
O3A In1 Cl1 87.96(8) 84 .
O2A In1 Cl1 86.78(8) . .
O2A In1 Cl1 86.77(8) 68 .
O1U3 In2 O1A 93.9(2) . 68
O1U3 In2 O1A 93.9(2) . 19
O1A In2 O1A 99.7(3) 68 19
O1U3 In2 O1A 93.9(2) . 51
O1A In2 O1A 172.3(4) 68 51
O1A In2 O1A 79.7(3) 19 51
O1U3 In2 O1A 93.9(2) . .
O1A In2 O1A 79.7(3) 68 .
O1A In2 O1A 172.3(4) 19 .
O1A In2 O1A 99.7(3) 51 .
O1U3 In2 O1A' 90.5(5) . .
O1U3 In2 O1A' 90.5(5) . 68
O1A In2 O1A' 14.7(3) 68 68
O1A In2 O1A' 85.6(3) 19 68
O1A In2 O1A' 165.0(3) 51 68
O1A In2 O1A' 94.3(3) . 68
O1A' In2 O1A' 108.7(6) . 68
O1U3 In2 O1A' 90.5(5) . 19
O1A In2 O1A' 85.6(3) 68 19
O1A In2 O1A' 14.7(3) 19 19
O1A In2 O1A' 94.3(3) 51 19
O1A In2 O1A' 165.0(3) . 19
O1A' In2 O1A' 179.0(9) . 19
O1A' In2 O1A' 71.3(6) 68 19
O1U3 In2 O1A' 90.5(5) . 51
O1A In2 O1A' 165.0(3) 68 51
O1A In2 O1A' 94.3(3) 19 51
O1A In2 O1A' 14.7(3) 51 51
O1A In2 O1A' 85.6(3) . 51
O1A' In2 O1A' 71.3(6) . 51
O1A' In2 O1A' 179.0(9) 68 51
O1A' In2 O1A' 108.7(6) 19 51
O1U3 In2 O1W 180.00(12) . .
O1A In2 O1W 86.1(2) 68 .
O1A In2 O1W 86.1(2) 19 .
O1A In2 O1W 86.1(2) 51 .
O1A In2 O1W 86.1(2) . .
O1A' In2 O1W 89.5(5) . .
O1A' In2 O1W 89.5(5) 68 .
O1A' In2 O1W 89.5(5) 19 .
O1A' In2 O1W 89.5(5) 51 .
In2 O1U3 In1 118.33(10) . .
In2 O1U3 In1 118.33(10) . 51
In1 O1U3 In1 123.3(2) . 51
C5A O1A In2 135.3(6) . .
C5A O1A' In2 131.0(11) . .
C5A O2A In1 129.5(2) . .
C6A O3A In1 130.4(2) . 83
C2A C1A C2A 120.7(4) . 54_655
C2A C1A H1A 119.6 . .
C2A C1A H1A 119.6 54_655 .
C1A C2A C3A 119.8(3) . .
C1A C2A C5A 118.1(3) . .
C3A C2A C5A 122.1(3) . .
C2A C3A C4A 119.6(3) . .
C2A C3A H3A 120.2 . .
C4A C3A H3A 120.2 . .
C3A C4A C3A 120.4(4) 54_655 .
C3A C4A C6A 119.7(2) 54_655 .
C3A C4A C6A 119.7(2) . .
O2A C5A O1A 123.7(5) . .
O2A C5A O1A' 129.1(9) . .
O2A C5A C2A 118.7(3) . .
O1A C5A C2A 117.1(5) . .
O1A' C5A C2A 109.2(8) . .
O3A C6A O3A 126.8(4) 54_655 .
O3A C6A C4A 116.6(2) 54_655 .
O3A C6A C4A 116.6(2) . .
N1C C1C N1C 91.0(5) 48 .
N1C C1C N1C 91.0(5) 48 11
N1C C1C N1C 121.9(9) . 11
N1C C1C C2C 88.1(11) 48 .
N1C C1C C2C 119.0(4) . .
N1C C1C C2C 119.0(4) 11 .
C1C N1C C1C 118.1(9) 12 .
C3C C2C C3C 118.8(7) 68 .
C3C C2C C1C 120.6(4) 68 .
C3C C2C C1C 120.6(4) . .
C3C C2C N1C 117.9(4) 68 48
C3C C2C N1C 117.9(4) . 48
C1C C2C N1C 22.9(4) . 48
C4C C3C C2C 118.7(6) . .
C4C C3C H3C 120.6 . .
C2C C3C H3C 120.6 . .
C4C C3C H3C 107.6(4) . 48
C2C C3C H3C 108.2(5) . 48
H3C C3C H3C 52.8 . 48
N2C C4C C3C 122.9(9) . .
N2C C4C H4C 118.6 . .
C3C C4C H4C 118.6 . .
C4C N2C C4C 118.0(14) 68 .
C4C N2C In1 120.9(7) 68 .
C4C N2C In1 120.9(7) . .

loop_
_geom_bond_atom_site_label_1
_geom_bond_atom_site_label_2
_geom_bond_distance
_geom_bond_site_symmetry_2
In1 O1U3 2.050(2) .
In1 O3A 2.180(2) 48
In1 O3A 2.180(2) 84
In1 N2C 2.189(18) .
In1 O2A 2.204(2) .
In1 O2A 2.204(2) 68
In1 Cl1 2.435(4) .
In2 O1U3 2.050(4) .
In2 O1A 2.138(8) 68
In2 O1A 2.138(8) 19
In2 O1A 2.138(8) 51
In2 O1A 2.138(8) .
In2 O1A' 2.152(16) .
In2 O1A' 2.152(16) 68
In2 O1A' 2.152(16) 19
In2 O1A' 2.152(16) 51
In2 O1W 2.180(6) .
O1A C5A 1.258(8) .
O1A' C5A 1.298(14) .
O2A C5A 1.256(4) .
O3A C6A 1.256(3) .
C1A C2A 1.391(4) .
C1A C2A 1.391(4) 54_655
C1A H1A 0.9500 .
C2A C3A 1.394(5) .
C2A C5A 1.492(5) .
C3A C4A 1.397(4) .
C3A H3A 0.9500 .
C4A C6A 1.500(6) .
C1C N1C 0.617(9) 48
C1C N1C 1.325(4) .
C1C N1C 1.325(4) 11
C1C C2C 1.481(8) .
C2C C3C 1.390(6) 68
C2C C3C 1.390(6) .
C3C C4C 1.376(7) .
C3C H3C 0.9500 .
C3C H3C 0.801(10) 48
C4C N2C 1.345(8) .
C4C H4C 0.9500 .

loop_
_geom_torsion_atom_site_label_1
_geom_torsion_atom_site_label_2
_geom_torsion_atom_site_label_3
_geom_torsion_atom_site_label_4
_geom_torsion
_geom_torsion_site_symmetry_1
_geom_torsion_site_symmetry_2
_geom_torsion_site_symmetry_3
_geom_torsion_site_symmetry_4
C2A C1A C2A C3A -0.8(7) 54_655 . . .
C2A C1A C2A C5A -177.5(3) 54_655 . . .
C1A C2A C3A C4A 0.7(5) . . . .
C5A C2A C3A C4A 177.3(3) . . . .
C2A C3A C4A C3A -0.7(6) . . . 54_655
C2A C3A C4A C6A -176.0(4) . . . .
In1 O2A C5A O1A 21.1(6) . . . .
In1 O2A C5A O1A' -9.1(8) . . . .
In1 O2A C5A C2A -167.2(2) . . . .
In2 O1A C5A O2A -38.7(8) . . . .
In2 O1A C5A C2A 149.5(5) . . . .
In2 O1A' C5A O2A 24.8(15) . . . .
In2 O1A' C5A C2A -175.6(8) . . . .
C1A C2A C5A O2A 177.3(4) . . . .
C3A C2A C5A O2A 0.6(5) . . . .
C1A C2A C5A O1A -10.5(6) . . . .
C3A C2A C5A O1A 172.9(4) . . . .
C1A C2A C5A O1A' 15.2(8) . . . .
C3A C2A C5A O1A' -161.5(7) . . . .
In1 O3A C6A O3A -38.7(7) 83 . . 54_655
In1 O3A C6A C4A 141.1(3) 83 . . .
C3A C4A C6A O3A 2.2(6) 54_655 . . 54_655
C3A C4A C6A O3A 177.5(4) . . . 54_655
C3A C4A C6A O3A -177.5(4) 54_655 . . .
C3A C4A C6A O3A -2.2(6) . . . .
N1C C1C N1C C1C 92.4(10) 48 . . 12
N1C C1C N1C C1C 0.65(15) 11 . . 12
C2C C1C N1C C1C -179.2(3) . . . 12
N1C C1C C2C C3C -89.9(5) 48 . . 68
N1C C1C C2C C3C -179.9(4) . . . 68
N1C C1C C2C C3C 0.2(6) 11 . . 68
N1C C1C C2C C3C 89.9(5) 48 . . .
N1C C1C C2C C3C -0.2(6) . . . .
N1C C1C C2C C3C 179.9(4) 11 . . .
N1C C1C C2C N1C -90.05(13) . . . 48
N1C C1C C2C N1C 90.05(13) 11 . . 48
C3C C2C C3C C4C -0.5(8) 68 . . .
C1C C2C C3C C4C 179.8(4) . . . .
N1C C2C C3C C4C -154.1(5) 48 . . .
C2C C3C C4C N2C 0.7(7) . . . .
C3C C4C N2C C4C -1.0(10) . . . 68
C3C C4C N2C In1 -175.1(4) . . . .

loop_
_platon_squeeze_void_nr
_platon_squeeze_void_average_x
_platon_squeeze_void_average_y
_platon_squeeze_void_average_z
_platon_squeeze_void_volume
_platon_squeeze_void_count_electrons
_platon_squeeze_void_content
1 0.000 0.000 0.000 11057 4324 ' '
2 0.500 0.000 0.250 90 -17 ' '
3 0.250 0.000 0.500 91 -17 ' '
4 0.750 0.000 0.500 91 -17 ' '
5 0.500 0.000 0.750 91 -17 ' '
6 0.500 0.500 0.500 11057 4324 ' '
7 0.500 0.250 0.000 90 -17 ' '
8 0.000 0.250 0.500 91 -17 ' '
9 0.250 0.500 0.000 91 -17 ' '
10 0.750 0.500 0.000 90 -17 ' '
11 0.000 0.500 0.250 91 -17 ' '
12 0.000 0.500 0.750 90 -17 ' '
13 0.500 0.750 0.000 91 -17 ' '
14 0.000 0.750 0.500 91 -17 ' '
